data_7062025
loop_
_publ_author_name
'Pierre, Johan'
'Hill, Zachary M.'
'Fronczek, Frank R.'
'Junk, Thomas'

_publ_section_title
;
 Unexpected ring closures leading to
 2-N,N-dialkylaminoareno[1,3]tellurazoles
;
_journal_issue 47
_journal_name_full 'New Journal of Chemistry'
_journal_page_first 22533
_journal_page_last 22538
_journal_paper_doi 10.1039/D2NJ03234A
_journal_volume 46
_journal_year 2022
_chemical_formula_moiety 'C9 H10 N2 Te'
_chemical_formula_sum 'C9 H10 N2 Te'
_chemical_formula_weight 273.79
_space_group_crystal_system monoclinic
_space_group_IT_number 14
_space_group_name_Hall '-P 2ybc'
_space_group_name_H-M_alt 'P 1 21/c 1'
_atom_sites_solution_hydrogens geom
_audit_creation_method SHELXL-2017/1
_audit_update_record
;
2022-06-23 deposited with the CCDC.	2022-10-17 downloaded from the CCDC.
;
_cell_angle_alpha 90
_cell_angle_beta 95.499(4)
_cell_angle_gamma 90
_cell_formula_units_Z 4
_cell_length_a 6.0000(6)
_cell_length_b 13.5232(14)
_cell_length_c 11.2523(11)
_cell_measurement_reflns_used 9913
_cell_measurement_temperature 90.0(5)
_cell_measurement_theta_max 45.55
_cell_measurement_theta_min 3.01
_cell_volume 908.80(16)
_computing_cell_refinement 'Bruker SAINT'
_computing_data_collection 'Bruker APEX3'
_computing_data_reduction 'Bruker SAINT'
_computing_structure_refinement 'SHELXL-2017/1 (Sheldrick, 2017)'
_computing_structure_solution 'SHELXT 2014/5 (Sheldrick, 2014)'
_diffrn_ambient_temperature 90.0(5)
_diffrn_measured_fraction_theta_full 1.000
_diffrn_measured_fraction_theta_max 0.987
_diffrn_measurement_device_type 'Bruker Kappa APEX-II DUO'
_diffrn_measurement_method '\f and \w scans'
_diffrn_radiation_monochromator 'TRIUMPH curved graphite'
_diffrn_radiation_source 'fine-focus sealed tube'
_diffrn_radiation_type MoK\a
_diffrn_radiation_wavelength 0.71073
_diffrn_reflns_av_R_equivalents 0.0552
_diffrn_reflns_av_unetI/netI 0.0296
_diffrn_reflns_Laue_measured_fraction_full 1.000
_diffrn_reflns_Laue_measured_fraction_max 0.987
_diffrn_reflns_limit_h_max 12
_diffrn_reflns_limit_h_min -12
_diffrn_reflns_limit_k_max 27
_diffrn_reflns_limit_k_min -27
_diffrn_reflns_limit_l_max 23
_diffrn_reflns_limit_l_min -22
_diffrn_reflns_number 83613
_diffrn_reflns_point_group_measured_fraction_full 1.000
_diffrn_reflns_point_group_measured_fraction_max 0.987
_diffrn_reflns_theta_full 25.242
_diffrn_reflns_theta_max 47.461
_diffrn_reflns_theta_min 2.361
_exptl_absorpt_coefficient_mu 3.217
_exptl_absorpt_correction_T_max 0.806
_exptl_absorpt_correction_T_min 0.706
_exptl_absorpt_correction_type multi-scan
_exptl_absorpt_process_details 'SADABS (Krause <i>et al.</i>, 2015)'
_exptl_crystal_colour yellow
_exptl_crystal_density_diffrn 2.001
_exptl_crystal_description 'needle fragment'
_exptl_crystal_F_000 520
_exptl_crystal_size_max 0.170
_exptl_crystal_size_mid 0.080
_exptl_crystal_size_min 0.070
_refine_diff_density_max 1.009
_refine_diff_density_min -0.653
_refine_diff_density_rms 0.140
_refine_ls_extinction_method none
_refine_ls_goodness_of_fit_ref 1.058
_refine_ls_hydrogen_treatment constr
_refine_ls_matrix_type full
_refine_ls_number_parameters 111
_refine_ls_number_reflns 8396
_refine_ls_number_restraints 0
_refine_ls_restrained_S_all 1.058
_refine_ls_R_factor_all 0.0360
_refine_ls_R_factor_gt 0.0219
_refine_ls_shift/su_max 0.002
_refine_ls_shift/su_mean 0.000
_refine_ls_structure_factor_coef Fsqd
_refine_ls_weighting_details 'w=1/[\s^2^(Fo^2^)+(0.0075P)^2^+0.2906P] where P=(Fo^2^+2Fc^2^)/3'
_refine_ls_weighting_scheme calc
_refine_ls_wR_factor_gt 0.0362
_refine_ls_wR_factor_ref 0.0387
_reflns_Friedel_coverage 0.000
_reflns_number_gt 6766
_reflns_number_total 8396
_reflns_threshold_expression 'I > 2\s(I)'
_cod_data_source_file d2nj03234a2.cif
_cod_data_source_block Junk88
_cod_depositor_comments 'Adding full bibliography for 7062025--7062026.cif.'
_cod_original_sg_symbol_H-M 'P 21/c'
_cod_database_code 7062025
_shelx_shelxl_version_number 2017/1
_shelx_space_group_comment
;
The symmetry employed for this shelxl refinement is uniquely defined
by the following loop, which should always be used as a source of
symmetry information in preference to the above space-group names.
They are only intended as comments.
;
_shelx_estimated_absorpt_t_min 0.611
_shelx_estimated_absorpt_t_max 0.806

loop_
_space_group_symop_operation_xyz
'x, y, z'
'-x, y+1/2, -z+1/2'
'-x, -y, -z'
'x, -y-1/2, z-1/2'

loop_
_atom_site_label
_atom_site_type_symbol
_atom_site_fract_x
_atom_site_fract_y
_atom_site_fract_z
_atom_site_U_iso_or_equiv
_atom_site_adp_type
_atom_site_occupancy
_atom_site_site_symmetry_order
_atom_site_calc_flag
_atom_site_refinement_flags_posn
_atom_site_refinement_flags_adp
_atom_site_refinement_flags_occupancy
_atom_site_disorder_assembly
_atom_site_disorder_group
Te1 Te 0.53825(2) 0.29375(2) 0.48163(2) 0.00987(1) Uani 1 1 d . . . . .
N1 N 0.68188(13) 0.30653(6) 0.73846(6) 0.01137(11) Uani 1 1 d . . . . .
N2 N 0.38765(13) 0.41688(6) 0.68547(7) 0.01376(12) Uani 1 1 d . . . . .
C1 C 0.53359(14) 0.34567(6) 0.65968(7) 0.01084(12) Uani 1 1 d . . . . .
C2 C 0.82439(14) 0.23812(6) 0.69216(7) 0.00965(11) Uani 1 1 d . . . . .
C3 C 0.79828(13) 0.21326(6) 0.56969(7) 0.00938(11) Uani 1 1 d . . . . .
C4 C 0.93805(14) 0.14480(6) 0.52173(7) 0.01079(12) Uani 1 1 d . . . . .
H4 H 0.917075 0.128479 0.439300 0.013 Uiso 1 1 calc R U . . .
C5 C 1.10891(15) 0.10047(7) 0.59572(8) 0.01220(13) Uani 1 1 d . . . . .
H5 H 1.205704 0.053961 0.563722 0.015 Uiso 1 1 calc R U . . .
C6 C 1.13786(15) 0.12436(7) 0.71673(7) 0.01273(13) Uani 1 1 d . . . . .
H6 H 1.254867 0.093983 0.766736 0.015 Uiso 1 1 calc R U . . .
C7 C 0.99741(15) 0.19215(6) 0.76511(7) 0.01192(13) Uani 1 1 d . . . . .
H7 H 1.018562 0.207442 0.847826 0.014 Uiso 1 1 calc R U . . .
C8 C 0.37063(17) 0.44579(7) 0.80878(8) 0.01586(15) Uani 1 1 d . . . . .
H8A H 0.253635 0.406610 0.841683 0.024 Uiso 1 1 calc R U . . .
H8B H 0.332536 0.516153 0.811925 0.024 Uiso 1 1 calc R U . . .
H8C H 0.514259 0.434093 0.855823 0.024 Uiso 1 1 calc R U . . .
C9 C 0.19857(16) 0.44224(7) 0.60044(9) 0.01607(15) Uani 1 1 d . . . . .
H9A H 0.249939 0.450266 0.520915 0.024 Uiso 1 1 calc R U . . .
H9B H 0.131588 0.504244 0.624745 0.024 Uiso 1 1 calc R U . . .
H9C H 0.086688 0.389317 0.598328 0.024 Uiso 1 1 calc R U . . .

loop_
_atom_site_aniso_label
_atom_site_aniso_U_11
_atom_site_aniso_U_22
_atom_site_aniso_U_33
_atom_site_aniso_U_23
_atom_site_aniso_U_13
_atom_site_aniso_U_12
Te1 0.01020(2) 0.01123(2) 0.00779(2) 0.00047(2) -0.00116(1) 0.00094(2)
N1 0.0117(3) 0.0131(3) 0.0091(2) -0.0011(2) -0.0002(2) 0.0022(2)
N2 0.0128(3) 0.0157(3) 0.0124(3) -0.0020(2) -0.0006(2) 0.0048(2)
C1 0.0105(3) 0.0118(3) 0.0101(3) -0.0007(2) -0.0001(2) 0.0007(2)
C2 0.0095(3) 0.0103(3) 0.0090(3) -0.0001(2) 0.0003(2) 0.0006(2)
C3 0.0097(3) 0.0100(3) 0.0083(2) 0.0004(2) 0.0001(2) -0.0004(2)
C4 0.0117(3) 0.0116(3) 0.0092(3) -0.0003(2) 0.0013(2) 0.0003(2)
C5 0.0124(3) 0.0124(3) 0.0118(3) -0.0008(2) 0.0015(2) 0.0020(2)
C6 0.0124(3) 0.0142(3) 0.0111(3) -0.0006(2) -0.0014(2) 0.0019(3)
C7 0.0122(3) 0.0136(3) 0.0095(3) -0.0012(2) -0.0012(2) 0.0015(2)
C8 0.0166(4) 0.0172(4) 0.0140(3) -0.0024(3) 0.0026(3) 0.0035(3)
C9 0.0138(3) 0.0159(4) 0.0177(4) 0.0005(3) -0.0024(3) 0.0037(3)

loop_
_atom_type_symbol
_atom_type_description
_atom_type_scat_dispersion_real
_atom_type_scat_dispersion_imag
_atom_type_scat_source
C C 0.0033 0.0016 'International Tables Vol C Tables 4.2.6.8 and 6.1.1.4'
H H 0.0000 0.0000 'International Tables Vol C Tables 4.2.6.8 and 6.1.1.4'
N N 0.0061 0.0033 'International Tables Vol C Tables 4.2.6.8 and 6.1.1.4'
Te Te -0.5308 1.6751 'International Tables Vol C Tables 4.2.6.8 and 6.1.1.4'

loop_
_geom_angle_atom_site_label_1
_geom_angle_atom_site_label_2
_geom_angle_atom_site_label_3
_geom_angle
_geom_angle_site_symmetry_1
_geom_angle_site_symmetry_3
_geom_angle_publ_flag
C3 Te1 C1 78.48(3) . . ?
C1 N1 C2 114.68(7) . . ?
C1 N2 C9 120.51(8) . . ?
C1 N2 C8 120.16(8) . . ?
C9 N2 C8 116.29(8) . . ?
N1 C1 N2 123.78(8) . . ?
N1 C1 Te1 115.86(6) . . ?
N2 C1 Te1 120.33(6) . . ?
N1 C2 C7 121.37(7) . . ?
N1 C2 C3 120.52(7) . . ?
C7 C2 C3 118.12(7) . . ?
C4 C3 C2 121.45(7) . . ?
C4 C3 Te1 128.10(6) . . ?
C2 C3 Te1 110.43(6) . . ?
C3 C4 C5 119.39(7) . . ?
C3 C4 H4 120.3 . . ?
C5 C4 H4 120.3 . . ?
C4 C5 C6 119.98(8) . . ?
C4 C5 H5 120.0 . . ?
C6 C5 H5 120.0 . . ?
C7 C6 C5 120.77(8) . . ?
C7 C6 H6 119.6 . . ?
C5 C6 H6 119.6 . . ?
C6 C7 C2 120.29(8) . . ?
C6 C7 H7 119.9 . . ?
C2 C7 H7 119.9 . . ?
N2 C8 H8A 109.5 . . ?
N2 C8 H8B 109.5 . . ?
H8A C8 H8B 109.5 . . ?
N2 C8 H8C 109.5 . . ?
H8A C8 H8C 109.5 . . ?
H8B C8 H8C 109.5 . . ?
N2 C9 H9A 109.5 . . ?
N2 C9 H9B 109.5 . . ?
H9A C9 H9B 109.5 . . ?
N2 C9 H9C 109.5 . . ?
H9A C9 H9C 109.5 . . ?
H9B C9 H9C 109.5 . . ?

loop_
_geom_bond_atom_site_label_1
_geom_bond_atom_site_label_2
_geom_bond_distance
_geom_bond_site_symmetry_2
_geom_bond_publ_flag
Te1 C3 2.0747(8) . ?
Te1 C1 2.1257(8) . ?
N1 C1 1.3063(11) . ?
N1 C2 1.3942(11) . ?
N2 C1 1.3517(11) . ?
N2 C9 1.4533(12) . ?
N2 C8 1.4545(12) . ?
C2 C7 1.4052(12) . ?
C2 C3 1.4126(11) . ?
C3 C4 1.3922(12) . ?
C4 C5 1.3928(12) . ?
C4 H4 0.9500 . ?
C5 C6 1.3940(12) . ?
C5 H5 0.9500 . ?
C6 C7 1.3910(12) . ?
C6 H6 0.9500 . ?
C7 H7 0.9500 . ?
C8 H8A 0.9800 . ?
C8 H8B 0.9800 . ?
C8 H8C 0.9800 . ?
C9 H9A 0.9800 . ?
C9 H9B 0.9800 . ?
C9 H9C 0.9800 . ?

loop_
_geom_torsion_atom_site_label_1
_geom_torsion_atom_site_label_2
_geom_torsion_atom_site_label_3
_geom_torsion_atom_site_label_4
_geom_torsion
_geom_torsion_site_symmetry_1
_geom_torsion_site_symmetry_2
_geom_torsion_site_symmetry_3
_geom_torsion_site_symmetry_4
_geom_torsion_publ_flag
C2 N1 C1 N2 -176.65(8) . . . . ?
C2 N1 C1 Te1 1.53(10) . . . . ?
C9 N2 C1 N1 -167.12(9) . . . . ?
C8 N2 C1 N1 -7.57(14) . . . . ?
C9 N2 C1 Te1 14.79(12) . . . . ?
C8 N2 C1 Te1 174.34(7) . . . . ?
C1 N1 C2 C7 177.87(8) . . . . ?
C1 N1 C2 C3 -2.03(12) . . . . ?
N1 C2 C3 C4 -179.70(8) . . . . ?
C7 C2 C3 C4 0.40(12) . . . . ?
N1 C2 C3 Te1 1.46(10) . . . . ?
C7 C2 C3 Te1 -178.45(6) . . . . ?
C2 C3 C4 C5 -0.64(13) . . . . ?
Te1 C3 C4 C5 177.99(6) . . . . ?
C3 C4 C5 C6 0.37(13) . . . . ?
C4 C5 C6 C7 0.12(14) . . . . ?
C5 C6 C7 C2 -0.36(14) . . . . ?
N1 C2 C7 C6 -179.80(8) . . . . ?
C3 C2 C7 C6 0.10(13) . . . . ?
